data_4061565
_journal_name_full Organometallics
_journal_paper_doi 10.1021/om050356p
_journal_year 2005
_chemical_formula_sum 'C64 H72 B F20 N O2 P2 Pd'
_chemical_formula_weight 1446.38
_space_group_IT_number 14
_symmetry_cell_setting monoclinic
_symmetry_space_group_name_Hall '-P 2yn'
_symmetry_space_group_name_H-M 'P 1 21/n 1'
_cell_angle_alpha 90.00
_cell_angle_beta 94.091(9)
_cell_angle_gamma 90.00
_cell_formula_units_Z 4
_cell_length_a 9.6545(15)
_cell_length_b 17.835(2)
_cell_length_c 41.225(5)
_cell_measurement_temperature 293(2)
_cell_volume 7080.5(16)
_diffrn_ambient_temperature 293(2)
_exptl_crystal_density_diffrn 1.357
_cod_depositor_comments
;
The following automatic conversions were performed:
'_symmetry_cell_setting' value 'Monoclinic' changed to 'monoclinic'
according to '/home/saulius/struct/CIF-dictionaries/cif_core.dic'
dictionary named 'cif_core.dic' version 2.4.1 from 2010-06-29.

Automatic conversion script
Id: cif_fix_enum 1527 2010-12-29 10:47:43Z saulius 
;
_cod_original_sg_symbol_H-M 'P 21/n'
_cod_database_code 4061565

loop_
_symmetry_equiv_pos_as_xyz
'x, y, z'
'-x+1/2, y+1/2, -z+1/2'
'-x, -y, -z'
'x-1/2, -y-1/2, z-1/2'

loop_
_atom_site_label
_atom_site_type_symbol
_atom_site_fract_x
_atom_site_fract_y
_atom_site_fract_z
_atom_site_U_iso_or_equiv
_atom_site_adp_type
_atom_site_occupancy
_atom_site_symmetry_multiplicity
_atom_site_calc_flag
_atom_site_refinement_flags
_atom_site_disorder_assembly
_atom_site_disorder_group
Pd1 Pd 0.87066(5) 0.23095(3) 0.847057(12) 0.03778(17) Uani 1 1 d . . .
P1 P 0.88745(17) 0.15416(10) 0.89425(4) 0.0391(4) Uani 1 1 d . . .
P2 P 0.85571(17) 0.30296(10) 0.79844(4) 0.0388(4) Uani 1 1 d . . .
B B 0.2642(8) 0.2504(5) 0.6038(2) 0.047(2) Uani 1 1 d . . .
N1 N 1.0486(6) 0.2802(3) 0.86195(14) 0.0465(14) Uani 1 1 d . . .
O1 O 0.7054(5) 0.1721(3) 0.82886(13) 0.0561(13) Uani 1 1 d . . .
O2 O 0.5406(6) 0.2387(4) 0.84932(17) 0.087(2) Uani 1 1 d . . .
C1 C 0.5799(8) 0.1869(5) 0.8330(2) 0.059(2) Uani 1 1 d . . .
C2 C 0.4788(10) 0.1351(6) 0.8150(3) 0.099(4) Uani 1 1 d . . .
H2A H 0.4849 0.0863 0.8247 0.149 Uiso 1 1 calc R . .
H2B H 0.5007 0.1317 0.7927 0.149 Uiso 1 1 calc R . .
H2C H 0.3863 0.1543 0.8160 0.149 Uiso 1 1 calc R . .
C3 C 1.1526(8) 0.3035(4) 0.86969(19) 0.0523(18) Uani 1 1 d . . .
C4 C 1.2892(8) 0.3341(5) 0.8806(3) 0.083(3) Uani 1 1 d . . .
H4A H 1.2955 0.3851 0.8733 0.124 Uiso 1 1 calc R . .
H4B H 1.3606 0.3048 0.8716 0.124 Uiso 1 1 calc R . .
H4C H 1.3009 0.3325 0.9039 0.124 Uiso 1 1 calc R . .
C5 C 1.0705(6) 0.1365(4) 0.90898(17) 0.0444(16) Uani 1 1 d . . .
H5 H 1.1106 0.1865 0.9130 0.053 Uiso 1 1 calc R . .
C6 C 1.1575(7) 0.1017(5) 0.88446(19) 0.0557(19) Uani 1 1 d . . .
H6A H 1.1459 0.1297 0.8643 0.067 Uiso 1 1 calc R . .
H6B H 1.1262 0.0508 0.8801 0.067 Uiso 1 1 calc R . .
C7 C 1.3118(8) 0.1008(5) 0.8964(2) 0.074(3) Uani 1 1 d . . .
H7A H 1.3647 0.0758 0.8805 0.089 Uiso 1 1 calc R . .
H7B H 1.3455 0.1519 0.8988 0.089 Uiso 1 1 calc R . .
C8 C 1.3335(8) 0.0608(5) 0.9285(2) 0.071(2) Uani 1 1 d . . .
H8A H 1.4306 0.0641 0.9362 0.085 Uiso 1 1 calc R . .
H8B H 1.3103 0.0082 0.9256 0.085 Uiso 1 1 calc R . .
C9 C 1.2439(8) 0.0946(5) 0.9541(2) 0.074(3) Uani 1 1 d . . .
H9A H 1.2564 0.0656 0.9740 0.089 Uiso 1 1 calc R . .
H9B H 1.2742 0.1455 0.9589 0.089 Uiso 1 1 calc R . .
C10 C 1.0914(8) 0.0951(5) 0.94240(19) 0.065(2) Uani 1 1 d . . .
H10A H 1.0384 0.1201 0.9583 0.078 Uiso 1 1 calc R . .
H10B H 1.0579 0.0439 0.9401 0.078 Uiso 1 1 calc R . .
C11 C 0.8088(7) 0.2011(4) 0.92841(18) 0.0494(17) Uani 1 1 d . . .
H11 H 0.8250 0.1686 0.9475 0.059 Uiso 1 1 calc R . .
C12 C 0.8763(11) 0.2746(5) 0.9367(3) 0.093(3) Uani 1 1 d . . .
H12A H 0.8660 0.3076 0.9180 0.111 Uiso 1 1 calc R . .
H12B H 0.9748 0.2669 0.9420 0.111 Uiso 1 1 calc R . .
C13 C 0.8119(12) 0.3118(7) 0.9657(3) 0.108(4) Uani 1 1 d . . .
H13A H 0.8284 0.2806 0.9848 0.130 Uiso 1 1 calc R . .
H13B H 0.8561 0.3599 0.9702 0.130 Uiso 1 1 calc R . .
C14 C 0.6591(12) 0.3230(6) 0.9589(3) 0.096(4) Uani 1 1 d . . .
H14A H 0.6421 0.3571 0.9407 0.115 Uiso 1 1 calc R . .
H14B H 0.6200 0.3449 0.9778 0.115 Uiso 1 1 calc R . .
C15 C 0.5911(10) 0.2482(6) 0.9510(3) 0.089(3) Uani 1 1 d . . .
H15A H 0.6023 0.2158 0.9699 0.107 Uiso 1 1 calc R . .
H15B H 0.4925 0.2557 0.9459 0.107 Uiso 1 1 calc R . .
C16 C 0.6533(8) 0.2102(6) 0.9225(2) 0.077(3) Uani 1 1 d . . .
H16A H 0.6110 0.1613 0.9190 0.092 Uiso 1 1 calc R . .
H16B H 0.6331 0.2398 0.9030 0.092 Uiso 1 1 calc R . .
C17 C 0.7927(7) 0.0650(4) 0.88674(18) 0.0495(18) Uani 1 1 d . . .
H17 H 0.6975 0.0792 0.8795 0.059 Uiso 1 1 calc R . .
C18 C 0.8473(8) 0.0197(4) 0.8586(2) 0.062(2) Uani 1 1 d . . .
H18A H 0.8521 0.0519 0.8397 0.074 Uiso 1 1 calc R . .
H18B H 0.9403 0.0019 0.8648 0.074 Uiso 1 1 calc R . .
C19 C 0.7532(10) -0.0468(5) 0.8498(3) 0.080(3) Uani 1 1 d . . .
H19A H 0.6624 -0.0288 0.8418 0.096 Uiso 1 1 calc R . .
H19B H 0.7918 -0.0757 0.8327 0.096 Uiso 1 1 calc R . .
C20 C 0.7387(9) -0.0960(5) 0.8789(3) 0.077(3) Uani 1 1 d . . .
H20A H 0.6753 -0.1368 0.8730 0.093 Uiso 1 1 calc R . .
H20B H 0.8283 -0.1177 0.8857 0.093 Uiso 1 1 calc R . .
C21 C 0.6859(10) -0.0534(5) 0.9067(3) 0.086(3) Uani 1 1 d . . .
H21A H 0.6825 -0.0863 0.9254 0.103 Uiso 1 1 calc R . .
H21B H 0.5923 -0.0360 0.9008 0.103 Uiso 1 1 calc R . .
C22 C 0.7797(10) 0.0141(5) 0.9157(2) 0.074(3) Uani 1 1 d . . .
H22A H 0.7411 0.0422 0.9331 0.089 Uiso 1 1 calc R . .
H22B H 0.8711 -0.0035 0.9236 0.089 Uiso 1 1 calc R . .
C23 C 0.6761(7) 0.3192(4) 0.78097(17) 0.0448(16) Uani 1 1 d . . .
H23 H 0.6293 0.2707 0.7827 0.054 Uiso 1 1 calc R . .
C24 C 0.5950(7) 0.3732(4) 0.80163(19) 0.0559(19) Uani 1 1 d . . .
H24A H 0.6306 0.4237 0.7997 0.067 Uiso 1 1 calc R . .
H24B H 0.6061 0.3585 0.8243 0.067 Uiso 1 1 calc R . .
C25 C 0.4407(8) 0.3710(5) 0.7897(2) 0.071(3) Uani 1 1 d . . .
H25A H 0.4042 0.3214 0.7936 0.086 Uiso 1 1 calc R . .
H25B H 0.3902 0.4065 0.8023 0.086 Uiso 1 1 calc R . .
C26 C 0.4165(9) 0.3891(5) 0.7546(2) 0.076(3) Uani 1 1 d . . .
H26A H 0.4403 0.4412 0.7512 0.091 Uiso 1 1 calc R . .
H26B H 0.3188 0.3827 0.7481 0.091 Uiso 1 1 calc R . .
C27 C 0.5023(9) 0.3394(5) 0.7335(2) 0.070(2) Uani 1 1 d . . .
H27A H 0.4908 0.3566 0.7112 0.084 Uiso 1 1 calc R . .
H27B H 0.4679 0.2884 0.7342 0.084 Uiso 1 1 calc R . .
C28 C 0.6565(8) 0.3402(5) 0.74476(17) 0.0556(19) Uani 1 1 d . . .
H28A H 0.7059 0.3047 0.7320 0.067 Uiso 1 1 calc R . .
H28B H 0.6946 0.3897 0.7414 0.067 Uiso 1 1 calc R . .
C29 C 0.9401(7) 0.2491(3) 0.76708(16) 0.0419(16) Uani 1 1 d . . .
H29 H 0.9293 0.2777 0.7468 0.050 Uiso 1 1 calc R . .
C30 C 0.8713(8) 0.1728(4) 0.7609(2) 0.062(2) Uani 1 1 d . . .
H30A H 0.7737 0.1800 0.7543 0.075 Uiso 1 1 calc R . .
H30B H 0.8775 0.1439 0.7809 0.075 Uiso 1 1 calc R . .
C31 C 0.9403(9) 0.1293(5) 0.7345(2) 0.074(3) Uani 1 1 d . . .
H31A H 0.8975 0.0803 0.7321 0.089 Uiso 1 1 calc R . .
H31B H 0.9249 0.1556 0.7140 0.089 Uiso 1 1 calc R . .
C32 C 1.0943(9) 0.1200(5) 0.7424(2) 0.080(3) Uani 1 1 d . . .
H32A H 1.1354 0.0959 0.7243 0.096 Uiso 1 1 calc R . .
H32B H 1.1101 0.0882 0.7614 0.096 Uiso 1 1 calc R . .
C33 C 1.1624(9) 0.1952(5) 0.7490(2) 0.075(3) Uani 1 1 d . . .
H33A H 1.1553 0.2246 0.7291 0.090 Uiso 1 1 calc R . .
H33B H 1.2602 0.1877 0.7552 0.090 Uiso 1 1 calc R . .
C34 C 1.0969(7) 0.2390(5) 0.7758(2) 0.061(2) Uani 1 1 d . . .
H34A H 1.1113 0.2123 0.7962 0.073 Uiso 1 1 calc R . .
H34B H 1.1409 0.2878 0.7783 0.073 Uiso 1 1 calc R . .
C35 C 0.9526(7) 0.3921(4) 0.80282(16) 0.0446(16) Uani 1 1 d . . .
H35 H 1.0496 0.3778 0.8081 0.054 Uiso 1 1 calc R . .
C36 C 0.9533(9) 0.4391(4) 0.77168(19) 0.063(2) Uani 1 1 d . . .
H36A H 0.8606 0.4580 0.7659 0.075 Uiso 1 1 calc R . .
H36B H 0.9806 0.4078 0.7540 0.075 Uiso 1 1 calc R . .
C37 C 1.0550(11) 0.5051(5) 0.7766(2) 0.079(3) Uani 1 1 d . . .
H37A H 1.1488 0.4862 0.7808 0.095 Uiso 1 1 calc R . .
H37B H 1.0522 0.5354 0.7570 0.095 Uiso 1 1 calc R . .
C38 C 1.0162(10) 0.5534(5) 0.8052(2) 0.076(3) Uani 1 1 d . . .
H38A H 1.0830 0.5937 0.8086 0.091 Uiso 1 1 calc R . .
H38B H 0.9254 0.5755 0.8002 0.091 Uiso 1 1 calc R . .
C39 C 1.0141(9) 0.5065(5) 0.8359(2) 0.073(3) Uani 1 1 d . . .
H39A H 0.9872 0.5379 0.8536 0.088 Uiso 1 1 calc R . .
H39B H 1.1066 0.4874 0.8416 0.088 Uiso 1 1 calc R . .
C40 C 0.9127(8) 0.4410(4) 0.8312(2) 0.061(2) Uani 1 1 d . . .
H40A H 0.9152 0.4112 0.8510 0.073 Uiso 1 1 calc R . .
H40B H 0.8191 0.4599 0.8269 0.073 Uiso 1 1 calc R . .
C41 C 0.2095(7) 0.3049(4) 0.63197(17) 0.0452(16) Uani 1 1 d . . .
C42 C 0.0909(7) 0.2973(4) 0.64923(17) 0.0467(17) Uani 1 1 d . . .
C43 C 0.0553(8) 0.3449(4) 0.67319(18) 0.0534(19) Uani 1 1 d . . .
C44 C 0.1344(8) 0.4065(4) 0.68112(18) 0.0550(19) Uani 1 1 d . . .
C45 C 0.2501(9) 0.4190(4) 0.66439(18) 0.0537(19) Uani 1 1 d . . .
C46 C 0.2852(7) 0.3696(4) 0.64108(18) 0.0499(18) Uani 1 1 d . . .
C47 C 0.1784(7) 0.1697(4) 0.59990(19) 0.0509(18) Uani 1 1 d . . .
C48 C 0.1689(7) 0.1244(4) 0.6270(2) 0.054(2) Uani 1 1 d . . .
C49 C 0.1039(9) 0.0561(5) 0.6270(3) 0.071(3) Uani 1 1 d . . .
C50 C 0.0448(10) 0.0284(5) 0.5985(3) 0.090(3) Uani 1 1 d . . .
C51 C 0.0512(10) 0.0684(5) 0.5707(3) 0.082(3) Uani 1 1 d . . .
C52 C 0.1206(9) 0.1366(5) 0.5715(2) 0.069(2) Uani 1 1 d . . .
C53 C 0.2435(9) 0.3036(4) 0.57061(19) 0.057(2) Uani 1 1 d . . .
C54 C 0.1074(10) 0.3214(4) 0.5587(2) 0.064(2) Uani 1 1 d . . .
C55 C 0.0769(13) 0.3676(5) 0.5322(2) 0.080(3) Uani 1 1 d . . .
C56 C 0.1800(16) 0.3990(5) 0.5171(2) 0.089(3) Uani 1 1 d . . .
C57 C 0.3167(15) 0.3853(5) 0.5275(2) 0.088(3) Uani 1 1 d . . .
C58 C 0.3430(11) 0.3383(5) 0.5544(2) 0.071(2) Uani 1 1 d . . .
C59 C 0.4256(7) 0.2212(4) 0.61153(19) 0.0522(18) Uani 1 1 d . . .
C60 C 0.5020(7) 0.2254(4) 0.6411(2) 0.0565(19) Uani 1 1 d . . .
C61 C 0.6340(9) 0.1953(5) 0.6474(3) 0.071(2) Uani 1 1 d . . .
C62 C 0.6924(9) 0.1568(6) 0.6247(3) 0.086(3) Uani 1 1 d . . .
C63 C 0.6250(10) 0.1501(6) 0.5938(3) 0.085(3) Uani 1 1 d . . .
C64 C 0.4908(9) 0.1819(5) 0.5887(2) 0.069(2) Uani 1 1 d . . .
C100 C 0.141(2) 0.4612(13) 0.9591(5) 0.193(8) Uiso 1 1 d . . .
C101 C 0.070(2) 0.4725(13) 0.9273(6) 0.215(9) Uiso 1 1 d . . .
C103 C 0.256(3) 0.352(2) 0.9908(8) 0.269(13) Uiso 1 1 d . . .
C104 C 0.238(3) 0.2908(16) 1.0009(6) 0.222(10) Uiso 1 1 d . . .
F1 F 0.0015(4) 0.2402(2) 0.64260(11) 0.0646(12) Uani 1 1 d . . .
F2 F -0.0590(5) 0.3322(3) 0.68938(12) 0.0769(14) Uani 1 1 d . . .
F3 F 0.1025(6) 0.4544(3) 0.70445(11) 0.0813(15) Uani 1 1 d . . .
F4 F 0.3343(6) 0.4780(3) 0.67281(12) 0.0799(15) Uani 1 1 d . . .
F5 F 0.4007(5) 0.3853(2) 0.62588(11) 0.0658(12) Uani 1 1 d . . .
F6 F 0.2253(5) 0.1487(2) 0.65610(12) 0.0664(12) Uani 1 1 d . . .
F7 F 0.0969(6) 0.0174(3) 0.65504(17) 0.105(2) Uani 1 1 d . . .
F8 F -0.0204(7) -0.0384(3) 0.5984(2) 0.129(3) Uani 1 1 d . . .
F9 F -0.0030(7) 0.0411(3) 0.54260(18) 0.128(3) Uani 1 1 d . . .
F10 F 0.1239(6) 0.1712(3) 0.54273(13) 0.0922(17) Uani 1 1 d . . .
F11 F -0.0008(5) 0.2930(3) 0.57315(12) 0.0753(14) Uani 1 1 d . . .
F12 F -0.0549(7) 0.3808(4) 0.52174(15) 0.115(2) Uani 1 1 d . . .
F13 F 0.1549(10) 0.4438(3) 0.49103(13) 0.135(3) Uani 1 1 d . . .
F14 F 0.4220(9) 0.4172(4) 0.51352(15) 0.124(2) Uani 1 1 d . . .
F15 F 0.4792(6) 0.3290(3) 0.56371(13) 0.0875(16) Uani 1 1 d . . .
F16 F 0.4522(5) 0.2581(3) 0.66682(11) 0.0722(13) Uani 1 1 d . . .
F17 F 0.6992(5) 0.2015(3) 0.67729(16) 0.103(2) Uani 1 1 d . . .
F18 F 0.8170(5) 0.1225(4) 0.6294(2) 0.133(3) Uani 1 1 d . . .
F19 F 0.6799(7) 0.1103(4) 0.5707(2) 0.138(3) Uani 1 1 d . . .
F20 F 0.4290(6) 0.1716(3) 0.55857(13) 0.0901(16) Uani 1 1 d . . .
O100 O 0.1879(16) 0.3868(10) 0.9630(4) 0.212(6) Uiso 1 1 d . . .

loop_
_atom_site_aniso_label
_atom_site_aniso_U_11
_atom_site_aniso_U_22
_atom_site_aniso_U_33
_atom_site_aniso_U_23
_atom_site_aniso_U_13
_atom_site_aniso_U_12
Pd1 0.0320(3) 0.0382(3) 0.0426(3) 0.0024(2) -0.00100(19) -0.0037(2)
P1 0.0336(9) 0.0379(9) 0.0454(10) 0.0019(8) 0.0002(7) -0.0030(7)
P2 0.0384(9) 0.0356(9) 0.0418(10) 0.0006(8) -0.0005(7) -0.0004(8)
B 0.044(4) 0.046(5) 0.051(5) -0.002(4) -0.001(4) 0.000(4)
N1 0.040(3) 0.047(4) 0.051(3) 0.008(3) -0.006(3) -0.009(3)
O1 0.043(3) 0.047(3) 0.077(4) 0.004(3) -0.008(3) -0.011(2)
O2 0.058(4) 0.117(6) 0.088(5) 0.009(4) 0.009(3) 0.013(4)
C1 0.046(5) 0.072(6) 0.057(5) 0.021(4) -0.008(4) -0.014(4)
C2 0.064(6) 0.110(8) 0.118(9) 0.026(7) -0.039(6) -0.036(6)
C3 0.043(4) 0.051(4) 0.062(5) 0.010(4) -0.003(4) -0.008(4)
C4 0.049(5) 0.080(6) 0.117(8) 0.003(6) -0.012(5) -0.017(5)
C5 0.032(3) 0.049(4) 0.052(4) 0.004(3) 0.000(3) -0.003(3)
C6 0.035(4) 0.065(5) 0.066(5) 0.003(4) -0.001(3) 0.004(4)
C7 0.039(4) 0.084(6) 0.097(7) 0.015(5) 0.000(4) 0.005(4)
C8 0.039(4) 0.081(6) 0.090(7) 0.019(5) -0.009(4) 0.009(4)
C9 0.061(5) 0.082(6) 0.075(6) 0.020(5) -0.027(5) -0.003(5)
C10 0.045(4) 0.092(6) 0.056(5) 0.021(4) -0.001(4) 0.005(4)
C11 0.048(4) 0.047(4) 0.054(4) 0.004(3) 0.006(3) 0.005(3)
C12 0.091(7) 0.070(6) 0.122(8) -0.049(6) 0.042(6) -0.025(5)
C13 0.104(9) 0.104(9) 0.119(10) -0.053(7) 0.025(7) -0.010(7)
C14 0.121(9) 0.089(8) 0.083(7) 0.007(6) 0.038(6) 0.046(7)
C15 0.070(6) 0.101(8) 0.100(8) -0.009(6) 0.025(5) 0.020(6)
C16 0.047(5) 0.098(7) 0.085(6) -0.023(5) 0.007(4) 0.008(5)
C17 0.040(4) 0.044(4) 0.063(5) 0.008(3) -0.008(3) -0.002(3)
C18 0.056(5) 0.047(4) 0.082(6) -0.010(4) -0.001(4) -0.005(4)
C19 0.078(6) 0.051(5) 0.110(8) -0.018(5) -0.012(6) -0.010(5)
C20 0.059(5) 0.051(5) 0.120(8) 0.001(5) -0.015(5) -0.016(4)
C21 0.084(7) 0.071(6) 0.102(8) 0.018(6) 0.013(6) -0.030(5)
C22 0.090(7) 0.058(5) 0.073(6) 0.001(4) 0.001(5) -0.027(5)
C23 0.038(4) 0.043(4) 0.053(4) 0.001(3) -0.004(3) 0.001(3)
C24 0.045(4) 0.058(5) 0.063(5) -0.012(4) -0.005(4) 0.006(4)
C25 0.044(4) 0.087(6) 0.081(6) -0.026(5) -0.007(4) 0.016(4)
C26 0.055(5) 0.075(6) 0.095(7) -0.003(5) -0.024(5) 0.021(4)
C27 0.067(5) 0.078(6) 0.061(5) 0.003(4) -0.018(4) 0.010(5)
C28 0.056(5) 0.062(5) 0.047(4) 0.006(4) -0.005(4) 0.007(4)
C29 0.045(4) 0.035(4) 0.047(4) 0.000(3) 0.006(3) 0.003(3)
C30 0.058(5) 0.044(4) 0.084(6) -0.018(4) 0.000(4) -0.001(4)
C31 0.079(6) 0.059(5) 0.084(6) -0.027(5) 0.000(5) 0.011(5)
C32 0.079(6) 0.068(6) 0.091(7) -0.019(5) 0.004(5) 0.034(5)
C33 0.053(5) 0.088(7) 0.084(6) -0.013(5) 0.006(4) 0.024(5)
C34 0.044(4) 0.067(5) 0.071(5) -0.010(4) 0.001(4) 0.000(4)
C35 0.050(4) 0.035(4) 0.048(4) -0.001(3) -0.001(3) -0.005(3)
C36 0.085(6) 0.047(4) 0.055(5) 0.004(4) -0.004(4) -0.017(4)
C37 0.100(7) 0.051(5) 0.086(7) 0.006(5) 0.003(5) -0.032(5)
C38 0.090(7) 0.043(5) 0.092(7) -0.006(5) -0.009(5) -0.019(5)
C39 0.075(6) 0.055(5) 0.087(7) -0.025(5) -0.014(5) -0.007(4)
C40 0.063(5) 0.046(4) 0.072(5) -0.014(4) 0.001(4) -0.003(4)
C41 0.047(4) 0.040(4) 0.048(4) 0.006(3) 0.001(3) 0.002(3)
C42 0.047(4) 0.042(4) 0.051(4) 0.005(3) 0.008(3) 0.005(3)
C43 0.049(4) 0.060(5) 0.052(5) 0.020(4) 0.011(4) 0.013(4)
C44 0.064(5) 0.050(5) 0.051(5) 0.008(4) 0.006(4) 0.021(4)
C45 0.075(5) 0.037(4) 0.048(4) 0.003(3) 0.003(4) -0.003(4)
C46 0.048(4) 0.048(4) 0.054(4) 0.008(4) 0.006(3) 0.000(3)
C47 0.040(4) 0.047(4) 0.064(5) -0.005(4) -0.004(3) 0.006(3)
C48 0.038(4) 0.048(5) 0.075(6) 0.003(4) -0.010(4) 0.011(3)
C49 0.054(5) 0.049(5) 0.111(8) 0.019(5) 0.006(5) 0.010(4)
C50 0.066(6) 0.042(5) 0.155(11) -0.013(6) -0.027(7) 0.006(4)
C51 0.077(6) 0.050(5) 0.114(8) -0.024(6) -0.037(6) 0.010(5)
C52 0.070(6) 0.049(5) 0.084(7) -0.005(5) -0.016(5) 0.016(4)
C53 0.077(6) 0.043(4) 0.053(5) -0.010(4) 0.005(4) -0.001(4)
C54 0.084(6) 0.043(5) 0.063(5) -0.007(4) -0.009(5) 0.011(4)
C55 0.117(9) 0.064(6) 0.056(6) -0.002(5) -0.010(6) 0.026(6)
C56 0.160(12) 0.058(6) 0.046(6) -0.003(4) -0.009(7) 0.011(7)
C57 0.148(11) 0.059(6) 0.063(6) -0.006(5) 0.037(7) -0.020(7)
C58 0.095(7) 0.064(6) 0.058(5) -0.010(4) 0.021(5) -0.009(5)
C59 0.048(4) 0.050(4) 0.060(5) -0.003(4) 0.009(4) 0.001(4)
C60 0.042(4) 0.054(5) 0.073(5) -0.006(4) 0.000(4) -0.001(4)
C61 0.046(5) 0.060(5) 0.103(7) -0.003(5) -0.015(5) -0.008(4)
C62 0.039(5) 0.069(6) 0.148(11) 0.003(7) 0.001(6) 0.006(4)
C63 0.069(6) 0.068(6) 0.123(9) -0.003(6) 0.034(6) 0.012(5)
C64 0.061(5) 0.066(6) 0.081(7) -0.001(5) 0.005(5) 0.008(4)
F1 0.046(2) 0.061(3) 0.088(3) 0.005(2) 0.014(2) -0.002(2)
F2 0.066(3) 0.085(3) 0.084(3) 0.022(3) 0.034(3) 0.017(3)
F3 0.118(4) 0.069(3) 0.060(3) -0.006(2) 0.025(3) 0.025(3)
F4 0.114(4) 0.052(3) 0.075(3) -0.012(2) 0.018(3) -0.019(3)
F5 0.064(3) 0.064(3) 0.072(3) -0.008(2) 0.022(2) -0.019(2)
F6 0.061(3) 0.056(3) 0.081(3) 0.019(2) -0.005(2) 0.004(2)
F7 0.096(4) 0.059(3) 0.160(6) 0.036(4) 0.003(4) -0.008(3)
F8 0.104(5) 0.052(3) 0.224(8) -0.004(4) -0.039(5) -0.019(3)
F9 0.140(6) 0.082(4) 0.152(6) -0.047(4) -0.061(5) 0.002(4)
F10 0.125(5) 0.073(3) 0.075(4) -0.019(3) -0.020(3) 0.006(3)
F11 0.064(3) 0.072(3) 0.087(4) 0.009(3) -0.009(3) 0.015(3)
F12 0.145(6) 0.105(5) 0.089(4) 0.005(3) -0.041(4) 0.048(4)
F13 0.266(9) 0.087(4) 0.052(3) 0.022(3) 0.009(4) 0.022(5)
F14 0.198(7) 0.091(4) 0.091(4) 0.006(3) 0.058(5) -0.025(5)
F15 0.090(4) 0.090(4) 0.085(4) 0.003(3) 0.024(3) -0.018(3)
F16 0.072(3) 0.083(3) 0.059(3) -0.012(2) -0.011(2) 0.014(3)
F17 0.069(3) 0.094(4) 0.136(5) 0.003(4) -0.051(3) 0.002(3)
F18 0.041(3) 0.112(5) 0.247(9) -0.010(5) 0.010(4) 0.021(3)
F19 0.110(5) 0.131(6) 0.179(7) -0.027(5) 0.062(5) 0.047(4)
F20 0.108(4) 0.097(4) 0.069(3) -0.017(3) 0.025(3) 0.021(3)

loop_
_geom_bond_atom_site_label_1
_geom_bond_atom_site_label_2
_geom_bond_distance
_geom_bond_site_symmetry_2
_geom_bond_publ_flag
Pd1 N1 1.987(6) . ?
Pd1 O1 2.009(5) . ?
Pd1 P2 2.3762(18) . ?
Pd1 P1 2.3752(18) . ?
P1 C17 1.850(7) . ?
P1 C11 1.848(7) . ?
P1 C5 1.854(6) . ?
P2 C29 1.846(7) . ?
P2 C35 1.847(7) . ?
P2 C23 1.852(6) . ?
B C41 1.633(11) . ?
B C59 1.652(11) . ?
B C47 1.663(11) . ?
B C53 1.663(11) . ?
N1 C3 1.112(8) . ?
O1 C1 1.264(10) . ?
O2 C1 1.219(10) . ?
C1 C2 1.501(12) . ?
C3 C4 1.468(11) . ?
C5 C6 1.495(10) . ?
C5 C10 1.564(10) . ?
C6 C7 1.536(10) . ?
C7 C8 1.505(12) . ?
C8 C9 1.532(12) . ?
C9 C10 1.516(10) . ?
C11 C12 1.493(11) . ?
C11 C16 1.512(10) . ?
C12 C13 1.536(13) . ?
C13 C14 1.495(15) . ?
C14 C15 1.513(15) . ?
C15 C16 1.516(12) . ?
C17 C22 1.513(11) . ?
C17 C18 1.538(11) . ?
C18 C19 1.521(11) . ?
C19 C20 1.502(13) . ?
C20 C21 1.493(13) . ?
C21 C22 1.537(12) . ?
C23 C24 1.537(10) . ?
C23 C28 1.538(10) . ?
C24 C25 1.535(10) . ?
C25 C26 1.485(12) . ?
C26 C27 1.527(12) . ?
C27 C28 1.527(10) . ?
C29 C30 1.528(9) . ?
C29 C34 1.541(9) . ?
C30 C31 1.527(11) . ?
C31 C32 1.509(12) . ?
C32 C33 1.510(13) . ?
C33 C34 1.527(11) . ?
C35 C36 1.533(10) . ?
C35 C40 1.531(10) . ?
C36 C37 1.538(11) . ?
C37 C38 1.526(12) . ?
C38 C39 1.517(12) . ?
C39 C40 1.528(11) . ?
C41 C42 1.397(10) . ?
C41 C46 1.402(10) . ?
C42 F1 1.351(8) . ?
C42 C43 1.364(10) . ?
C43 F2 1.349(8) . ?
C43 C44 1.365(11) . ?
C44 F3 1.338(9) . ?
C44 C45 1.372(11) . ?
C45 F4 1.361(9) . ?
C45 C46 1.364(10) . ?
C46 F5 1.347(8) . ?
C47 C52 1.392(11) . ?
C47 C48 1.389(11) . ?
C48 F6 1.351(9) . ?
C48 C49 1.369(11) . ?
C49 C50 1.361(14) . ?
C49 F7 1.354(11) . ?
C50 C51 1.354(15) . ?
C50 F8 1.348(10) . ?
C51 F9 1.330(11) . ?
C51 C52 1.387(13) . ?
C52 F10 1.340(10) . ?
C53 C58 1.358(12) . ?
C53 C54 1.407(11) . ?
C54 F11 1.339(10) . ?
C54 C55 1.382(12) . ?
C55 F12 1.336(12) . ?
C55 C56 1.336(15) . ?
C56 F13 1.346(11) . ?
C56 C57 1.381(15) . ?
C57 F14 1.333(12) . ?
C57 C58 1.397(14) . ?
C58 F15 1.354(11) . ?
C59 C64 1.362(11) . ?
C59 C60 1.380(10) . ?
C60 F16 1.330(9) . ?
C60 C61 1.390(11) . ?
C61 C62 1.318(14) . ?
C61 F17 1.349(10) . ?
C62 F18 1.351(10) . ?
C62 C63 1.397(15) . ?
C63 F19 1.326(11) . ?
C63 C64 1.416(12) . ?
C64 F20 1.352(10) . ?
C100 O100 1.41(2) . ?
C100 C101 1.45(3) . ?
C103 C104 1.19(3) . ?
C103 O100 1.42(3) . ?
